data_1565292
loop_
_publ_author_name
'Ershova, Irina V.'
'Bogomyakov, Artem S.'
'Kubrin, Stanislav P.'
'Fukin, Georgy K.'
'Piskunov, Alexandr V.'

_publ_section_title
;
 Electron-donating substituent influence on the spin-crossover phenomenon
 in iron(III) bis-o-iminobenzosemiquinonates
;
_journal_name_full 'Inorganica Chimica Acta'
_journal_page_first 119402
_journal_paper_doi 10.1016/j.ica.2019.119402
_journal_volume 503
_journal_year 2020
_chemical_formula_sum 'C44 H58 Fe N5 O2'
_chemical_formula_weight 744.80
_space_group_crystal_system monoclinic
_space_group_IT_number 14
_space_group_name_Hall '-P 2yn'
_space_group_name_H-M_alt 'P 1 21/n 1'
_atom_sites_solution_hydrogens geom
_atom_sites_solution_primary dual
_atom_sites_solution_secondary difmap
_audit_creation_method SHELXL-2014/7
_cell_angle_alpha 90
_cell_angle_beta 104.5251(13)
_cell_angle_gamma 90
_cell_formula_units_Z 4
_cell_length_a 13.2287(4)
_cell_length_b 24.0514(7)
_cell_length_c 13.9220(4)
_cell_measurement_reflns_used 9718
_cell_measurement_temperature 240(2)
_cell_measurement_theta_max 31.86
_cell_measurement_theta_min 2.54
_cell_volume 4288.0(2)
_computing_data_collection APEX3
_diffrn_ambient_temperature 240(2)
_diffrn_measured_fraction_theta_full 0.999
_diffrn_measured_fraction_theta_max 0.999
_diffrn_radiation_type MoK\a
_diffrn_radiation_wavelength 0.71073
_diffrn_reflns_av_R_equivalents 0.0366
_diffrn_reflns_av_unetI/netI 0.0282
_diffrn_reflns_Laue_measured_fraction_full 0.999
_diffrn_reflns_Laue_measured_fraction_max 0.999
_diffrn_reflns_limit_h_max 18
_diffrn_reflns_limit_h_min -18
_diffrn_reflns_limit_k_max 33
_diffrn_reflns_limit_k_min -33
_diffrn_reflns_limit_l_max 19
_diffrn_reflns_limit_l_min -19
_diffrn_reflns_number 58411
_diffrn_reflns_point_group_measured_fraction_full 0.999
_diffrn_reflns_point_group_measured_fraction_max 0.999
_diffrn_reflns_theta_full 25.242
_diffrn_reflns_theta_max 29.999
_diffrn_reflns_theta_min 2.079
_exptl_absorpt_coefficient_mu 0.391
_exptl_absorpt_correction_T_max 0.9011
_exptl_absorpt_correction_T_min 0.7972
_exptl_absorpt_correction_type multi-scan
_exptl_absorpt_process_details SADABS-2016/2
_exptl_crystal_colour black
_exptl_crystal_density_diffrn 1.154
_exptl_crystal_description prism
_exptl_crystal_F_000 1596
_exptl_crystal_size_max 0.390
_exptl_crystal_size_mid 0.350
_exptl_crystal_size_min 0.260
_refine_diff_density_max 0.392
_refine_diff_density_min -0.425
_refine_diff_density_rms 0.052
_refine_ls_extinction_coef .
_refine_ls_extinction_method none
_refine_ls_goodness_of_fit_ref 1.047
_refine_ls_hydrogen_treatment constr
_refine_ls_matrix_type full
_refine_ls_number_parameters 485
_refine_ls_number_reflns 12511
_refine_ls_number_restraints 0
_refine_ls_restrained_S_all 1.047
_refine_ls_R_factor_all 0.0662
_refine_ls_R_factor_gt 0.0483
_refine_ls_shift/su_max 0.000
_refine_ls_shift/su_mean 0.000
_refine_ls_structure_factor_coef Fsqd
_refine_ls_weighting_details 'w=1/[\s^2^(Fo^2^)+(0.0617P)^2^+1.5400P] where P=(Fo^2^+2Fc^2^)/3'
_refine_ls_weighting_scheme calc
_refine_ls_wR_factor_gt 0.1228
_refine_ls_wR_factor_ref 0.1295
_reflns_Friedel_coverage 0.000
_reflns_Friedel_fraction_full .
_reflns_Friedel_fraction_max .
_reflns_number_gt 9780
_reflns_number_total 12511
_reflns_threshold_expression 'I > 2\s(I)'
_cod_data_source_file ICA-2020-503-119402.cif
_cod_data_source_block isqfennn_240
_cod_original_sg_symbol_H-M 'P 21/n'
_cod_database_code 1565292
_shelx_shelxl_version_number 2014/7
_shelx_space_group_comment
;
The symmetry employed for this shelxl refinement is uniquely defined
by the following loop, which should always be used as a source of
symmetry information in preference to the above space-group names.
They are only intended as comments.
;
_shelx_estimated_absorpt_t_min 0.862
_shelx_estimated_absorpt_t_max 0.905

loop_
_space_group_symop_operation_xyz
'x, y, z'
'-x+1/2, y+1/2, -z+1/2'
'-x, -y, -z'
'x-1/2, -y-1/2, z-1/2'

loop_
_atom_site_label
_atom_site_type_symbol
_atom_site_fract_x
_atom_site_fract_y
_atom_site_fract_z
_atom_site_U_iso_or_equiv
_atom_site_adp_type
_atom_site_occupancy
_atom_site_site_symmetry_order
_atom_site_calc_flag
_atom_site_refinement_flags_posn
_atom_site_refinement_flags_adp
_atom_site_refinement_flags_occupancy
_atom_site_disorder_assembly
_atom_site_disorder_group
Fe1 Fe 0.29457(2) 0.34931(2) 0.41017(2) 0.03099(7) Uani 1 1 d . . . . .
O1 O 0.15184(8) 0.36752(5) 0.35065(8) 0.0344(2) Uani 1 1 d . . . . .
O2 O 0.44115(8) 0.34663(5) 0.47294(8) 0.0354(3) Uani 1 1 d . . . . .
N1 N 0.31358(9) 0.38529(6) 0.29046(9) 0.0279(2) Uani 1 1 d . . . . .
N2 N 0.28972(9) 0.36985(5) 0.54435(9) 0.0262(2) Uani 1 1 d . . . . .
C1 C 0.13339(11) 0.37946(6) 0.25729(10) 0.0274(3) Uani 1 1 d . . . . .
C2 C 0.22376(11) 0.39226(6) 0.22122(10) 0.0273(3) Uani 1 1 d . . . . .
C3 C 0.21191(12) 0.40915(7) 0.12204(11) 0.0331(3) Uani 1 1 d . . . . .
H3A H 0.2706 0.4199 0.1000 0.040 Uiso 1 1 calc R U . . .
C4 C 0.11476(12) 0.40985(7) 0.05789(11) 0.0310(3) Uani 1 1 d . . . . .
C5 C 0.02720(11) 0.39452(7) 0.09465(11) 0.0314(3) Uani 1 1 d . . . . .
H5A H -0.0389 0.3946 0.0496 0.038 Uiso 1 1 calc R U . . .
C6 C 0.03227(11) 0.37961(6) 0.19096(11) 0.0279(3) Uani 1 1 d . . . . .
C7 C 0.10295(14) 0.42218(8) -0.05239(12) 0.0389(4) Uani 1 1 d . . . . .
C8 C 0.1336(2) 0.36917(10) -0.09923(15) 0.0583(6) Uani 1 1 d . . . . .
H8A H 0.2032 0.3578 -0.0633 0.087 Uiso 1 1 calc R U . . .
H8B H 0.1328 0.3763 -0.1680 0.087 Uiso 1 1 calc R U . . .
H8C H 0.0843 0.3398 -0.0961 0.087 Uiso 1 1 calc R U . . .
C9 C 0.17458(17) 0.46986(10) -0.06575(15) 0.0547(5) Uani 1 1 d . . . . .
H9A H 0.2466 0.4599 -0.0355 0.082 Uiso 1 1 calc R U . . .
H9B H 0.1565 0.5031 -0.0343 0.082 Uiso 1 1 calc R U . . .
H9C H 0.1661 0.4768 -0.1360 0.082 Uiso 1 1 calc R U . . .
C10 C -0.00925(16) 0.43834(10) -0.10644(13) 0.0523(5) Uani 1 1 d . . . . .
H10A H -0.0308 0.4703 -0.0740 0.078 Uiso 1 1 calc R U . . .
H10B H -0.0557 0.4074 -0.1045 0.078 Uiso 1 1 calc R U . . .
H10C H -0.0121 0.4475 -0.1749 0.078 Uiso 1 1 calc R U . . .
C11 C -0.06214(12) 0.36170(7) 0.22788(13) 0.0356(3) Uani 1 1 d . . . . .
C12 C -0.16277(13) 0.36401(10) 0.14535(15) 0.0501(5) Uani 1 1 d . . . . .
H12A H -0.1762 0.4021 0.1227 0.075 Uiso 1 1 calc R U . . .
H12B H -0.2204 0.3506 0.1704 0.075 Uiso 1 1 calc R U . . .
H12C H -0.1556 0.3408 0.0905 0.075 Uiso 1 1 calc R U . . .
C13 C -0.04608(16) 0.30154(10) 0.2654(2) 0.0619(6) Uani 1 1 d . . . . .
H13A H -0.1061 0.2897 0.2884 0.093 Uiso 1 1 calc R U . . .
H13B H 0.0162 0.2994 0.3196 0.093 Uiso 1 1 calc R U . . .
H13C H -0.0382 0.2775 0.2118 0.093 Uiso 1 1 calc R U . . .
C14 C -0.07523(15) 0.40055(11) 0.31124(16) 0.0558(5) Uani 1 1 d . . . . .
H14A H -0.0825 0.4386 0.2872 0.084 Uiso 1 1 calc R U . . .
H14B H -0.0144 0.3977 0.3670 0.084 Uiso 1 1 calc R U . . .
H14C H -0.1371 0.3900 0.3323 0.084 Uiso 1 1 calc R U . . .
C15 C 0.41041(11) 0.40036(7) 0.26931(11) 0.0294(3) Uani 1 1 d . . . . .
C16 C 0.46529(13) 0.36120(8) 0.22905(13) 0.0390(4) Uani 1 1 d . . . . .
C17 C 0.56072(14) 0.37699(9) 0.21343(15) 0.0472(4) Uani 1 1 d . . . . .
H17A H 0.5991 0.3511 0.1864 0.057 Uiso 1 1 calc R U . . .
C18 C 0.60051(14) 0.42915(9) 0.23630(15) 0.0487(5) Uani 1 1 d . . . . .
H18A H 0.6652 0.4390 0.2246 0.058 Uiso 1 1 calc R U . . .
C19 C 0.54536(15) 0.46688(9) 0.27629(16) 0.0489(5) Uani 1 1 d . . . . .
H19A H 0.5726 0.5028 0.2916 0.059 Uiso 1 1 calc R U . . .
C20 C 0.45018(14) 0.45331(7) 0.29483(14) 0.0401(4) Uani 1 1 d . . . . .
C21 C 0.4226(2) 0.30376(10) 0.2031(2) 0.0711(7) Uani 1 1 d . . . . .
H21A H 0.4570 0.2870 0.1564 0.107 Uiso 1 1 calc R U . . .
H21B H 0.3481 0.3059 0.1734 0.107 Uiso 1 1 calc R U . . .
H21C H 0.4353 0.2813 0.2628 0.107 Uiso 1 1 calc R U . . .
C22 C 0.3922(2) 0.49428(9) 0.3423(2) 0.0746(8) Uani 1 1 d . . . . .
H22A H 0.4305 0.5290 0.3538 0.112 Uiso 1 1 calc R U . . .
H22B H 0.3850 0.4795 0.4051 0.112 Uiso 1 1 calc R U . . .
H22C H 0.3235 0.5008 0.2989 0.112 Uiso 1 1 calc R U . . .
C23 C 0.46666(11) 0.35308(6) 0.56819(11) 0.0269(3) Uani 1 1 d . . . . .
C24 C 0.38214(10) 0.36742(6) 0.61191(10) 0.0253(3) Uani 1 1 d . . . . .
C25 C 0.40111(11) 0.37719(7) 0.71506(11) 0.0298(3) Uani 1 1 d . . . . .
H25A H 0.3460 0.3873 0.7429 0.036 Uiso 1 1 calc R U . . .
C26 C 0.50025(12) 0.37174(7) 0.77391(11) 0.0326(3) Uani 1 1 d . . . . .
C27 C 0.58199(11) 0.35543(7) 0.72912(12) 0.0330(3) Uani 1 1 d . . . . .
H27A H 0.6491 0.3505 0.7711 0.040 Uiso 1 1 calc R U . . .
C28 C 0.56981(11) 0.34641(6) 0.62944(11) 0.0278(3) Uani 1 1 d . . . . .
C29 C 0.52805(14) 0.38130(9) 0.88597(12) 0.0439(4) Uani 1 1 d . . . . .
C30 C 0.43745(18) 0.40525(14) 0.92078(15) 0.0716(8) Uani 1 1 d . . . . .
H30A H 0.3794 0.3794 0.9056 0.107 Uiso 1 1 calc R U . . .
H30B H 0.4161 0.4402 0.8872 0.107 Uiso 1 1 calc R U . . .
H30C H 0.4588 0.4115 0.9918 0.107 Uiso 1 1 calc R U . . .
C31 C 0.5640(2) 0.32661(12) 0.93716(16) 0.0765(8) Uani 1 1 d . . . . .
H31A H 0.5061 0.3006 0.9244 0.115 Uiso 1 1 calc R U . . .
H31B H 0.5888 0.3327 1.0081 0.115 Uiso 1 1 calc R U . . .
H31C H 0.6202 0.3115 0.9118 0.115 Uiso 1 1 calc R U . . .
C32 C 0.6183(2) 0.42373(13) 0.91457(18) 0.0737(7) Uani 1 1 d . . . . .
H32A H 0.6789 0.4094 0.8953 0.111 Uiso 1 1 calc R U . . .
H32B H 0.6358 0.4298 0.9857 0.111 Uiso 1 1 calc R U . . .
H32C H 0.5969 0.4586 0.8806 0.111 Uiso 1 1 calc R U . . .
C33 C 0.65938(11) 0.32993(7) 0.58451(13) 0.0350(3) Uani 1 1 d . . . . .
C34 C 0.76248(13) 0.32615(10) 0.66399(15) 0.0508(5) Uani 1 1 d . . . . .
H34A H 0.7563 0.2987 0.7132 0.076 Uiso 1 1 calc R U . . .
H34B H 0.7788 0.3621 0.6958 0.076 Uiso 1 1 calc R U . . .
H34C H 0.8178 0.3153 0.6335 0.076 Uiso 1 1 calc R U . . .
C35 C 0.67240(15) 0.37374(10) 0.50854(16) 0.0533(5) Uani 1 1 d . . . . .
H35A H 0.6097 0.3750 0.4546 0.080 Uiso 1 1 calc R U . . .
H35B H 0.7316 0.3641 0.4825 0.080 Uiso 1 1 calc R U . . .
H35C H 0.6842 0.4099 0.5404 0.080 Uiso 1 1 calc R U . . .
C36 C 0.63711(16) 0.27302(10) 0.5353(2) 0.0619(6) Uani 1 1 d . . . . .
H36A H 0.6327 0.2454 0.5849 0.093 Uiso 1 1 calc R U . . .
H36B H 0.6930 0.2632 0.5048 0.093 Uiso 1 1 calc R U . . .
H36C H 0.5715 0.2743 0.4850 0.093 Uiso 1 1 calc R U . . .
C37 C 0.19614(10) 0.38152(6) 0.57473(10) 0.0267(3) Uani 1 1 d . . . . .
C38 C 0.14437(12) 0.33774(7) 0.60768(12) 0.0345(3) Uani 1 1 d . . . . .
C39 C 0.04942(14) 0.34912(9) 0.62906(14) 0.0435(4) Uani 1 1 d . . . . .
H39A H 0.0125 0.3201 0.6500 0.052 Uiso 1 1 calc R U . . .
C40 C 0.00839(13) 0.40168(9) 0.62041(13) 0.0439(4) Uani 1 1 d . . . . .
H40A H -0.0560 0.4085 0.6353 0.053 Uiso 1 1 calc R U . . .
C41 C 0.06180(13) 0.44428(8) 0.58987(13) 0.0402(4) Uani 1 1 d . . . . .
H41A H 0.0342 0.4805 0.5858 0.048 Uiso 1 1 calc R U . . .
C42 C 0.15585(12) 0.43516(7) 0.56479(12) 0.0324(3) Uani 1 1 d . . . . .
C43 C 0.18996(17) 0.28020(8) 0.61965(19) 0.0565(5) Uani 1 1 d . . . . .
H43A H 0.1432 0.2553 0.6426 0.085 Uiso 1 1 calc R U . . .
H43B H 0.2572 0.2809 0.6678 0.085 Uiso 1 1 calc R U . . .
H43C H 0.1989 0.2672 0.5564 0.085 Uiso 1 1 calc R U . . .
C44 C 0.20958(16) 0.48160(8) 0.52529(18) 0.0516(5) Uani 1 1 d . . . . .
H44A H 0.2835 0.4811 0.5579 0.077 Uiso 1 1 calc R U . . .
H44B H 0.1799 0.5169 0.5380 0.077 Uiso 1 1 calc R U . . .
H44C H 0.2001 0.4769 0.4544 0.077 Uiso 1 1 calc R U . . .
N1S N 0.27149(13) 0.27091(8) 0.38169(13) 0.0501(4) Uani 1 1 d . . . . .
N2S N 0.33224(16) 0.23456(8) 0.40720(13) 0.0574(4) Uani 1 1 d . . . . .
N3S N 0.3868(3) 0.19737(12) 0.4260(2) 0.1095(10) Uani 1 1 d . . . . .

loop_
_atom_site_aniso_label
_atom_site_aniso_U_11
_atom_site_aniso_U_22
_atom_site_aniso_U_33
_atom_site_aniso_U_23
_atom_site_aniso_U_13
_atom_site_aniso_U_12
Fe1 0.02159(10) 0.04735(14) 0.02215(10) 0.00104(9) 0.00196(7) 0.00366(9)
O1 0.0248(5) 0.0526(7) 0.0256(5) 0.0066(5) 0.0060(4) 0.0041(5)
O2 0.0228(5) 0.0558(7) 0.0271(5) -0.0045(5) 0.0055(4) 0.0025(5)
N1 0.0199(5) 0.0372(7) 0.0262(6) 0.0005(5) 0.0052(4) -0.0006(5)
N2 0.0179(5) 0.0334(6) 0.0260(6) 0.0009(5) 0.0032(4) 0.0016(4)
C1 0.0233(6) 0.0320(7) 0.0259(7) 0.0015(5) 0.0044(5) 0.0022(5)
C2 0.0228(6) 0.0335(7) 0.0252(6) -0.0004(5) 0.0049(5) -0.0006(5)
C3 0.0282(7) 0.0441(9) 0.0274(7) 0.0031(6) 0.0075(6) -0.0008(6)
C4 0.0305(7) 0.0354(8) 0.0259(7) 0.0020(6) 0.0047(6) 0.0030(6)
C5 0.0251(7) 0.0358(8) 0.0294(7) 0.0002(6) -0.0002(5) 0.0017(6)
C6 0.0215(6) 0.0312(7) 0.0294(7) 0.0001(6) 0.0034(5) 0.0015(5)
C7 0.0408(9) 0.0491(10) 0.0254(7) 0.0052(7) 0.0055(6) 0.0074(7)
C8 0.0727(14) 0.0672(14) 0.0335(9) -0.0048(9) 0.0104(9) 0.0158(11)
C9 0.0598(12) 0.0649(13) 0.0417(10) 0.0187(9) 0.0168(9) 0.0015(10)
C10 0.0482(10) 0.0734(14) 0.0300(8) 0.0122(9) 0.0001(7) 0.0115(10)
C11 0.0210(6) 0.0463(9) 0.0389(8) 0.0056(7) 0.0061(6) -0.0013(6)
C12 0.0231(7) 0.0712(13) 0.0518(11) 0.0061(10) 0.0014(7) -0.0067(8)
C13 0.0416(10) 0.0563(13) 0.0857(16) 0.0267(12) 0.0117(10) -0.0081(9)
C14 0.0346(9) 0.0878(16) 0.0483(11) -0.0076(11) 0.0167(8) 0.0043(10)
C15 0.0216(6) 0.0401(8) 0.0256(7) 0.0026(6) 0.0042(5) -0.0005(6)
C16 0.0324(8) 0.0466(10) 0.0410(9) -0.0074(7) 0.0146(7) -0.0037(7)
C17 0.0339(9) 0.0625(12) 0.0505(10) -0.0031(9) 0.0205(8) 0.0028(8)
C18 0.0295(8) 0.0673(13) 0.0516(11) 0.0074(9) 0.0148(8) -0.0078(8)
C19 0.0418(10) 0.0450(11) 0.0613(12) 0.0026(9) 0.0153(9) -0.0138(8)
C20 0.0365(8) 0.0365(9) 0.0496(10) 0.0016(7) 0.0152(7) -0.0029(7)
C21 0.0687(15) 0.0565(13) 0.103(2) -0.0377(13) 0.0506(14) -0.0164(11)
C22 0.0801(17) 0.0389(11) 0.122(2) -0.0155(13) 0.0583(17) -0.0076(11)
C23 0.0202(6) 0.0316(7) 0.0276(7) 0.0011(6) 0.0037(5) 0.0005(5)
C24 0.0186(6) 0.0285(7) 0.0269(6) 0.0014(5) 0.0024(5) 0.0008(5)
C25 0.0239(6) 0.0376(8) 0.0269(7) -0.0011(6) 0.0046(5) 0.0016(6)
C26 0.0271(7) 0.0418(9) 0.0262(7) -0.0005(6) 0.0016(6) 0.0016(6)
C27 0.0218(6) 0.0413(9) 0.0318(7) 0.0013(6) -0.0008(5) 0.0012(6)
C28 0.0188(6) 0.0313(7) 0.0319(7) 0.0017(6) 0.0034(5) 0.0007(5)
C29 0.0368(9) 0.0637(12) 0.0269(7) -0.0058(8) -0.0004(6) 0.0089(8)
C30 0.0545(12) 0.123(2) 0.0340(10) -0.0147(12) 0.0057(9) 0.0263(14)
C31 0.103(2) 0.0890(19) 0.0338(10) 0.0109(11) 0.0104(12) 0.0308(16)
C32 0.0615(14) 0.103(2) 0.0480(12) -0.0236(13) -0.0030(10) -0.0140(14)
C33 0.0204(6) 0.0444(9) 0.0403(8) 0.0016(7) 0.0075(6) 0.0046(6)
C34 0.0211(7) 0.0779(14) 0.0516(11) 0.0068(10) 0.0056(7) 0.0097(8)
C35 0.0370(9) 0.0772(15) 0.0508(11) 0.0183(10) 0.0206(8) 0.0069(9)
C36 0.0410(10) 0.0602(13) 0.0870(17) -0.0227(12) 0.0208(11) 0.0052(9)
C37 0.0182(6) 0.0359(8) 0.0240(6) -0.0012(5) 0.0017(5) 0.0003(5)
C38 0.0294(7) 0.0385(9) 0.0360(8) 0.0012(6) 0.0090(6) -0.0023(6)
C39 0.0322(8) 0.0562(11) 0.0456(10) 0.0020(8) 0.0163(7) -0.0067(8)
C40 0.0281(8) 0.0666(12) 0.0396(9) -0.0018(8) 0.0134(7) 0.0058(8)
C41 0.0324(8) 0.0487(10) 0.0387(9) -0.0019(7) 0.0073(7) 0.0134(7)
C42 0.0255(7) 0.0362(8) 0.0342(7) -0.0003(6) 0.0048(6) 0.0024(6)
C43 0.0554(12) 0.0369(10) 0.0842(16) 0.0089(10) 0.0308(11) 0.0000(9)
C44 0.0467(10) 0.0373(10) 0.0737(14) 0.0102(9) 0.0206(10) 0.0052(8)
N1S 0.0447(9) 0.0514(10) 0.0507(9) -0.0080(8) 0.0054(7) -0.0002(7)
N2S 0.0621(11) 0.0611(12) 0.0491(10) 0.0115(9) 0.0141(8) 0.0044(9)
N3S 0.117(2) 0.0795(18) 0.123(2) 0.0352(17) 0.0142(18) 0.0412(17)

loop_
_atom_type_symbol
_atom_type_description
_atom_type_scat_dispersion_real
_atom_type_scat_dispersion_imag
_atom_type_scat_source
C C 0.0033 0.0016 'International Tables Vol C Tables 4.2.6.8 and 6.1.1.4'
H H 0.0000 0.0000 'International Tables Vol C Tables 4.2.6.8 and 6.1.1.4'
N N 0.0061 0.0033 'International Tables Vol C Tables 4.2.6.8 and 6.1.1.4'
O O 0.0106 0.0060 'International Tables Vol C Tables 4.2.6.8 and 6.1.1.4'
Fe Fe 0.3463 0.8444 'International Tables Vol C Tables 4.2.6.8 and 6.1.1.4'

loop_
_geom_angle_atom_site_label_1
_geom_angle_atom_site_label_2
_geom_angle_atom_site_label_3
_geom_angle
_geom_angle_site_symmetry_1
_geom_angle_site_symmetry_3
O1 Fe1 O2 168.67(6) . .
O1 Fe1 N1S 92.67(6) . .
O2 Fe1 N1S 98.63(6) . .
O1 Fe1 N2 95.22(5) . .
O2 Fe1 N2 81.04(5) . .
N1S Fe1 N2 113.69(7) . .
O1 Fe1 N1 81.55(5) . .
O2 Fe1 N1 94.13(5) . .
N1S Fe1 N1 107.75(7) . .
N2 Fe1 N1 138.54(6) . .
C1 O1 Fe1 113.78(9) . .
C23 O2 Fe1 115.93(9) . .
C2 N1 C15 119.90(12) . .
C2 N1 Fe1 112.92(10) . .
C15 N1 Fe1 127.04(9) . .
C24 N2 C37 120.24(12) . .
C24 N2 Fe1 114.65(10) . .
C37 N2 Fe1 124.84(9) . .
O1 C1 C6 124.26(13) . .
O1 C1 C2 115.70(12) . .
C6 C1 C2 120.04(13) . .
N1 C2 C3 126.97(13) . .
N1 C2 C1 112.72(12) . .
C3 C2 C1 120.30(13) . .
C4 C3 C2 119.88(14) . .
C4 C3 H3A 120.1 . .
C2 C3 H3A 120.1 . .
C3 C4 C5 118.45(14) . .
C3 C4 C7 119.93(14) . .
C5 C4 C7 121.41(13) . .
C6 C5 C4 124.91(13) . .
C6 C5 H5A 117.5 . .
C4 C5 H5A 117.5 . .
C5 C6 C1 116.26(13) . .
C5 C6 C11 123.95(13) . .
C1 C6 C11 119.75(13) . .
C9 C7 C8 109.51(17) . .
C9 C7 C4 110.89(15) . .
C8 C7 C4 107.10(15) . .
C9 C7 C10 107.63(16) . .
C8 C7 C10 109.18(16) . .
C4 C7 C10 112.51(14) . .
C7 C8 H8A 109.5 . .
C7 C8 H8B 109.5 . .
H8A C8 H8B 109.5 . .
C7 C8 H8C 109.5 . .
H8A C8 H8C 109.5 . .
H8B C8 H8C 109.5 . .
C7 C9 H9A 109.5 . .
C7 C9 H9B 109.5 . .
H9A C9 H9B 109.5 . .
C7 C9 H9C 109.5 . .
H9A C9 H9C 109.5 . .
H9B C9 H9C 109.5 . .
C7 C10 H10A 109.5 . .
C7 C10 H10B 109.5 . .
H10A C10 H10B 109.5 . .
C7 C10 H10C 109.5 . .
H10A C10 H10C 109.5 . .
H10B C10 H10C 109.5 . .
C12 C11 C6 111.66(14) . .
C12 C11 C14 107.76(15) . .
C6 C11 C14 109.88(14) . .
C12 C11 C13 108.09(16) . .
C6 C11 C13 108.98(14) . .
C14 C11 C13 110.46(18) . .
C11 C12 H12A 109.5 . .
C11 C12 H12B 109.5 . .
H12A C12 H12B 109.5 . .
C11 C12 H12C 109.5 . .
H12A C12 H12C 109.5 . .
H12B C12 H12C 109.5 . .
C11 C13 H13A 109.5 . .
C11 C13 H13B 109.5 . .
H13A C13 H13B 109.5 . .
C11 C13 H13C 109.5 . .
H13A C13 H13C 109.5 . .
H13B C13 H13C 109.5 . .
C11 C14 H14A 109.5 . .
C11 C14 H14B 109.5 . .
H14A C14 H14B 109.5 . .
C11 C14 H14C 109.5 . .
H14A C14 H14C 109.5 . .
H14B C14 H14C 109.5 . .
C20 C15 C16 121.44(14) . .
C20 C15 N1 118.72(14) . .
C16 C15 N1 119.75(14) . .
C17 C16 C15 117.75(17) . .
C17 C16 C21 121.08(17) . .
C15 C16 C21 121.16(16) . .
C18 C17 C16 121.83(18) . .
C18 C17 H17A 119.1 . .
C16 C17 H17A 119.1 . .
C17 C18 C19 119.37(16) . .
C17 C18 H18A 120.3 . .
C19 C18 H18A 120.3 . .
C18 C19 C20 121.45(18) . .
C18 C19 H19A 119.3 . .
C20 C19 H19A 119.3 . .
C19 C20 C15 118.13(17) . .
C19 C20 C22 121.08(18) . .
C15 C20 C22 120.78(16) . .
C16 C21 H21A 109.5 . .
C16 C21 H21B 109.5 . .
H21A C21 H21B 109.5 . .
C16 C21 H21C 109.5 . .
H21A C21 H21C 109.5 . .
H21B C21 H21C 109.5 . .
C20 C22 H22A 109.5 . .
C20 C22 H22B 109.5 . .
H22A C22 H22B 109.5 . .
C20 C22 H22C 109.5 . .
H22A C22 H22C 109.5 . .
H22B C22 H22C 109.5 . .
O2 C23 C28 124.37(13) . .
O2 C23 C24 115.52(12) . .
C28 C23 C24 120.10(13) . .
N2 C24 C25 127.03(13) . .
N2 C24 C23 112.35(12) . .
C25 C24 C23 120.62(12) . .
C26 C25 C24 119.47(14) . .
C26 C25 H25A 120.3 . .
C24 C25 H25A 120.3 . .
C25 C26 C27 118.74(14) . .
C25 C26 C29 123.14(14) . .
C27 C26 C29 118.11(13) . .
C28 C27 C26 124.98(13) . .
C28 C27 H27A 117.5 . .
C26 C27 H27A 117.5 . .
C27 C28 C23 116.03(13) . .
C27 C28 C33 123.32(13) . .
C23 C28 C33 120.65(13) . .
C31 C29 C30 111.1(2) . .
C31 C29 C26 108.46(17) . .
C30 C29 C26 112.13(14) . .
C31 C29 C32 108.7(2) . .
C30 C29 C32 106.8(2) . .
C26 C29 C32 109.58(17) . .
C29 C30 H30A 109.5 . .
C29 C30 H30B 109.5 . .
H30A C30 H30B 109.5 . .
C29 C30 H30C 109.5 . .
H30A C30 H30C 109.5 . .
H30B C30 H30C 109.5 . .
C29 C31 H31A 109.5 . .
C29 C31 H31B 109.5 . .
H31A C31 H31B 109.5 . .
C29 C31 H31C 109.5 . .
H31A C31 H31C 109.5 . .
H31B C31 H31C 109.5 . .
C29 C32 H32A 109.5 . .
C29 C32 H32B 109.5 . .
H32A C32 H32B 109.5 . .
C29 C32 H32C 109.5 . .
H32A C32 H32C 109.5 . .
H32B C32 H32C 109.5 . .
C28 C33 C36 109.57(14) . .
C28 C33 C34 111.27(14) . .
C36 C33 C34 107.97(16) . .
C28 C33 C35 109.74(14) . .
C36 C33 C35 110.44(18) . .
C34 C33 C35 107.82(15) . .
C33 C34 H34A 109.5 . .
C33 C34 H34B 109.5 . .
H34A C34 H34B 109.5 . .
C33 C34 H34C 109.5 . .
H34A C34 H34C 109.5 . .
H34B C34 H34C 109.5 . .
C33 C35 H35A 109.5 . .
C33 C35 H35B 109.5 . .
H35A C35 H35B 109.5 . .
C33 C35 H35C 109.5 . .
H35A C35 H35C 109.5 . .
H35B C35 H35C 109.5 . .
C33 C36 H36A 109.5 . .
C33 C36 H36B 109.5 . .
H36A C36 H36B 109.5 . .
C33 C36 H36C 109.5 . .
H36A C36 H36C 109.5 . .
H36B C36 H36C 109.5 . .
C42 C37 C38 121.73(14) . .
C42 C37 N2 119.39(13) . .
C38 C37 N2 118.75(14) . .
C39 C38 C37 117.83(16) . .
C39 C38 C43 121.14(16) . .
C37 C38 C43 121.03(15) . .
C40 C39 C38 121.53(17) . .
C40 C39 H39A 119.2 . .
C38 C39 H39A 119.2 . .
C39 C40 C41 119.57(16) . .
C39 C40 H40A 120.2 . .
C41 C40 H40A 120.2 . .
C40 C41 C42 121.52(17) . .
C40 C41 H41A 119.2 . .
C42 C41 H41A 119.2 . .
C37 C42 C41 117.78(15) . .
C37 C42 C44 121.50(14) . .
C41 C42 C44 120.69(16) . .
C38 C43 H43A 109.5 . .
C38 C43 H43B 109.5 . .
H43A C43 H43B 109.5 . .
C38 C43 H43C 109.5 . .
H43A C43 H43C 109.5 . .
H43B C43 H43C 109.5 . .
C42 C44 H44A 109.5 . .
C42 C44 H44B 109.5 . .
H44A C44 H44B 109.5 . .
C42 C44 H44C 109.5 . .
H44A C44 H44C 109.5 . .
H44B C44 H44C 109.5 . .
N2S N1S Fe1 126.84(15) . .
N3S N2S N1S 175.0(3) . .

loop_
_geom_bond_atom_site_label_1
_geom_bond_atom_site_label_2
_geom_bond_distance
_geom_bond_site_symmetry_2
Fe1 O1 1.9128(11) .
Fe1 O2 1.9178(11) .
Fe1 N1S 1.9353(18) .
Fe1 N2 1.9488(12) .
Fe1 N1 1.9493(13) .
O1 C1 1.2932(17) .
O2 C23 1.2929(18) .
N1 C2 1.3396(18) .
N1 C15 1.4311(18) .
N2 C24 1.3439(17) .
N2 C37 1.4328(17) .
C1 C6 1.4221(19) .
C1 C2 1.4413(19) .
C2 C3 1.410(2) .
C3 C4 1.369(2) .
C3 H3A 0.9400 .
C4 C5 1.427(2) .
C4 C7 1.533(2) .
C5 C6 1.373(2) .
C5 H5A 0.9400 .
C6 C11 1.527(2) .
C7 C9 1.528(3) .
C7 C8 1.532(3) .
C7 C10 1.536(2) .
C8 H8A 0.9700 .
C8 H8B 0.9700 .
C8 H8C 0.9700 .
C9 H9A 0.9700 .
C9 H9B 0.9700 .
C9 H9C 0.9700 .
C10 H10A 0.9700 .
C10 H10B 0.9700 .
C10 H10C 0.9700 .
C11 C12 1.526(2) .
C11 C14 1.533(3) .
C11 C13 1.535(3) .
C12 H12A 0.9700 .
C12 H12B 0.9700 .
C12 H12C 0.9700 .
C13 H13A 0.9700 .
C13 H13B 0.9700 .
C13 H13C 0.9700 .
C14 H14A 0.9700 .
C14 H14B 0.9700 .
C14 H14C 0.9700 .
C15 C20 1.390(2) .
C15 C16 1.390(2) .
C16 C17 1.387(2) .
C16 C21 1.501(3) .
C17 C18 1.367(3) .
C17 H17A 0.9400 .
C18 C19 1.367(3) .
C18 H18A 0.9400 .
C19 C20 1.386(2) .
C19 H19A 0.9400 .
C20 C22 1.501(3) .
C21 H21A 0.9700 .
C21 H21B 0.9700 .
C21 H21C 0.9700 .
C22 H22A 0.9700 .
C22 H22B 0.9700 .
C22 H22C 0.9700 .
C23 C28 1.4252(19) .
C23 C24 1.443(2) .
C24 C25 1.414(2) .
C25 C26 1.367(2) .
C25 H25A 0.9400 .
C26 C27 1.432(2) .
C26 C29 1.528(2) .
C27 C28 1.374(2) .
C27 H27A 0.9400 .
C28 C33 1.524(2) .
C29 C31 1.515(3) .
C29 C30 1.515(3) .
C29 C32 1.545(3) .
C30 H30A 0.9700 .
C30 H30B 0.9700 .
C30 H30C 0.9700 .
C31 H31A 0.9700 .
C31 H31B 0.9700 .
C31 H31C 0.9700 .
C32 H32A 0.9700 .
C32 H32B 0.9700 .
C32 H32C 0.9700 .
C33 C36 1.526(3) .
C33 C34 1.528(2) .
C33 C35 1.533(3) .
C34 H34A 0.9700 .
C34 H34B 0.9700 .
C34 H34C 0.9700 .
C35 H35A 0.9700 .
C35 H35B 0.9700 .
C35 H35C 0.9700 .
C36 H36A 0.9700 .
C36 H36B 0.9700 .
C36 H36C 0.9700 .
C37 C42 1.390(2) .
C37 C38 1.395(2) .
C38 C39 1.389(2) .
C38 C43 1.502(3) .
C39 C40 1.369(3) .
C39 H39A 0.9400 .
C40 C41 1.371(3) .
C40 H40A 0.9400 .
C41 C42 1.391(2) .
C41 H41A 0.9400 .
C42 C44 1.500(3) .
C43 H43A 0.9700 .
C43 H43B 0.9700 .
C43 H43C 0.9700 .
C44 H44A 0.9700 .
C44 H44B 0.9700 .
C44 H44C 0.9700 .
N1S N2S 1.180(2) .
N2S N3S 1.137(3) .
